data_2230414
loop_
_publ_author_name
'Fun, Hoong-Kun'
'Quah, Ching Kheng'
'Huang, Chengmei'
'Yu, Haitao'

_publ_section_title
;
 5-Methoxy-1,2',3-trimethyl-4,6-dioxa-2-azaspiro[bicyclo[3.2.0]hept-2-ene-7,4'-isoquinoline]-1',3'(2'<i>H</i>,4'<i>H</i>)-dione
;
_journal_coeditor_code LH5241
_journal_issue 6
_journal_name_full 'Acta Crystallographica Section E'
_journal_page_first o1340
_journal_page_last o1341
_journal_paper_doi 10.1107/S1600536811016266
_journal_volume 67
_journal_year 2011
_chemical_formula_iupac 'C16 H16 N2 O5'
_chemical_formula_moiety 'C16 H16 N2 O5'
_chemical_formula_sum 'C16 H16 N2 O5'
_chemical_formula_weight 316.31
_chemical_name_systematic
;
5-Methoxy-1,2',3-trimethyl-4,6-dioxa-2-azaspiro[bicyclo[3.2.0]hept-2-ene-
7,4'-isoquinoline]-1',3'(2'<i>H</i>,4'<i>H</i>)-dione
;
_space_group_IT_number 14
_symmetry_cell_setting monoclinic
_symmetry_space_group_name_Hall '-P 2ybc'
_symmetry_space_group_name_H-M 'P 1 21/c 1'
_atom_sites_solution_hydrogens geom
_atom_sites_solution_primary direct
_atom_sites_solution_secondary difmap
_audit_creation_method SHELXL-97
_cell_angle_alpha 90.00
_cell_angle_beta 105.2940(10)
_cell_angle_gamma 90.00
_cell_formula_units_Z 4
_cell_length_a 7.36430(10)
_cell_length_b 29.8703(6)
_cell_length_c 6.78020(10)
_cell_measurement_reflns_used 9541
_cell_measurement_temperature 100
_cell_measurement_theta_max 38.92
_cell_measurement_theta_min 2.73
_cell_volume 1438.65(4)
_computing_cell_refinement 'SAINT (Bruker, 2009)'
_computing_data_collection 'APEX2 (Bruker, 2009)'
_computing_data_reduction 'SAINT (Bruker, 2009)'
_computing_molecular_graphics 'SHELXTL (Sheldrick, 2008)'
_computing_publication_material 'SHELXTL (Sheldrick, 2008) and PLATON (Spek, 2009)'
_computing_structure_refinement 'SHELXTL (Sheldrick, 2008)'
_computing_structure_solution 'SHELXTL (Sheldrick, 2008)'
_diffrn_ambient_temperature 100
_diffrn_measured_fraction_theta_full 0.986
_diffrn_measured_fraction_theta_max 0.986
_diffrn_measurement_device_type
;
Bruker SMART APEXII CCD area-detector
;
_diffrn_measurement_method '\f and \w'
_diffrn_radiation_monochromator graphite
_diffrn_radiation_source 'fine-focus sealed tube'
_diffrn_radiation_type MoK\a
_diffrn_radiation_wavelength 0.71073
_diffrn_reflns_av_R_equivalents 0.0334
_diffrn_reflns_av_sigmaI/netI 0.0309
_diffrn_reflns_limit_h_max 11
_diffrn_reflns_limit_h_min -13
_diffrn_reflns_limit_k_max 52
_diffrn_reflns_limit_k_min -52
_diffrn_reflns_limit_l_max 12
_diffrn_reflns_limit_l_min -10
_diffrn_reflns_number 44501
_diffrn_reflns_theta_full 39.07
_diffrn_reflns_theta_max 39.07
_diffrn_reflns_theta_min 2.73
_diffrn_standards_number 0
_exptl_absorpt_coefficient_mu 0.110
_exptl_absorpt_correction_T_max 0.9707
_exptl_absorpt_correction_T_min 0.9510
_exptl_absorpt_correction_type multi-scan
_exptl_absorpt_process_details '(SADABS; Bruker, 2009)'
_exptl_crystal_colour colourless
_exptl_crystal_density_diffrn 1.460
_exptl_crystal_density_method 'not measured'
_exptl_crystal_description block
_exptl_crystal_F_000 664
_exptl_crystal_size_max 0.46
_exptl_crystal_size_mid 0.31
_exptl_crystal_size_min 0.27
_refine_diff_density_max 0.503
_refine_diff_density_min -0.374
_refine_ls_extinction_method none
_refine_ls_goodness_of_fit_ref 1.084
_refine_ls_hydrogen_treatment constr
_refine_ls_matrix_type full
_refine_ls_number_parameters 212
_refine_ls_number_reflns 8265
_refine_ls_number_restraints 0
_refine_ls_restrained_S_all 1.084
_refine_ls_R_factor_all 0.0607
_refine_ls_R_factor_gt 0.0485
_refine_ls_shift/su_max 0.001
_refine_ls_shift/su_mean 0.000
_refine_ls_structure_factor_coef Fsqd
_refine_ls_weighting_details 'calc w=1/[\s^2^(Fo^2^)+(0.0561P)^2^+0.4048P] where P=(Fo^2^+2Fc^2^)/3'
_refine_ls_weighting_scheme calc
_refine_ls_wR_factor_gt 0.1200
_refine_ls_wR_factor_ref 0.1257
_reflns_number_gt 6842
_reflns_number_total 8265
_reflns_threshold_expression I>2\s(I)
_cod_data_source_file lh5241.cif
_cod_data_source_block I
_cod_original_sg_symbol_H-M 'P 21/c'
_cod_database_code 2230414
_cod_database_fobs_code 2230414

loop_
_symmetry_equiv_pos_as_xyz
'x, y, z'
'-x, y+1/2, -z+1/2'
'-x, -y, -z'
'x, -y-1/2, z-1/2'

loop_
_atom_site_type_symbol
_atom_site_label
_atom_site_fract_x
_atom_site_fract_y
_atom_site_fract_z
_atom_site_U_iso_or_equiv
_atom_site_adp_type
_atom_site_calc_flag
_atom_site_refinement_flags
_atom_site_occupancy
_atom_site_symmetry_multiplicity
_atom_site_disorder_assembly
_atom_site_disorder_group
O O1 0.98692(10) 0.07763(2) 1.21672(11) 0.01961(12) Uani d . 1 1 . .
O O2 0.97185(10) 0.22835(2) 1.29761(11) 0.02036(12) Uani d . 1 1 . .
O O3 0.64272(8) 0.074342(18) 0.93351(9) 0.01245(10) Uani d . 1 1 . .
O O4 0.80974(8) 0.037356(19) 0.72911(9) 0.01405(10) Uani d . 1 1 . .
O O5 0.50850(8) 0.06418(2) 0.59672(9) 0.01442(10) Uani d . 1 1 . .
N N1 0.99366(9) 0.15373(2) 1.23860(10) 0.01288(11) Uani d . 1 1 . .
N N2 0.98329(9) 0.10159(2) 0.78175(11) 0.01329(11) Uani d . 1 1 . .
C C1 0.91387(11) 0.11323(3) 1.15734(11) 0.01266(12) Uani d . 1 1 . .
C C2 0.89437(11) 0.19420(3) 1.22005(11) 0.01288(12) Uani d . 1 1 . .
C C3 0.68983(10) 0.19200(2) 1.11676(11) 0.01123(11) Uani d . 1 1 . .
C C4 0.57505(11) 0.22751(2) 1.14283(12) 0.01418(12) Uani d . 1 1 . .
H H4A 0.6279 0.2526 1.2171 0.017 Uiso calc R 1 1 . .
C C5 0.38157(12) 0.22526(3) 1.05764(13) 0.01604(13) Uani d . 1 1 . .
H H5A 0.3048 0.2489 1.0743 0.019 Uiso calc R 1 1 . .
C C6 0.30314(11) 0.18742(3) 0.94723(12) 0.01532(13) Uani d . 1 1 . .
H H6A 0.1739 0.1860 0.8893 0.018 Uiso calc R 1 1 . .
C C7 0.41660(11) 0.15171(3) 0.92290(11) 0.01323(12) Uani d . 1 1 . .
H H7A 0.3630 0.1264 0.8506 0.016 Uiso calc R 1 1 . .
C C8 0.61080(10) 0.15391(2) 1.00719(10) 0.01055(11) Uani d . 1 1 . .
C C9 0.73909(10) 0.11699(2) 0.97884(11) 0.01041(11) Uani d . 1 1 . .
C C10 0.67607(10) 0.07134(2) 0.73762(11) 0.01101(11) Uani d . 1 1 . .
C C11 0.98054(11) 0.05895(3) 0.76219(12) 0.01374(12) Uani d . 1 1 . .
C C12 0.79021(10) 0.11558(2) 0.76495(11) 0.01075(11) Uani d . 1 1 . .
C C13 0.72971(12) 0.15463(3) 0.62183(12) 0.01482(13) Uani d . 1 1 . .
H H13A 0.7495 0.1475 0.4909 0.022 Uiso calc R 1 1 . .
H H13B 0.8025 0.1806 0.6771 0.022 Uiso calc R 1 1 . .
H H13C 0.5986 0.1607 0.6063 0.022 Uiso calc R 1 1 . .
C C14 1.18102(12) 0.15176(3) 1.38319(13) 0.01961(15) Uani d . 1 1 . .
H H14A 1.2585 0.1311 1.3338 0.029 Uiso calc R 1 1 . .
H H14B 1.1695 0.1420 1.5143 0.029 Uiso calc R 1 1 . .
H H14C 1.2376 0.1809 1.3961 0.029 Uiso calc R 1 1 . .
C C15 0.51787(13) 0.05535(3) 0.39061(13) 0.02037(15) Uani d . 1 1 . .
H H15A 0.3927 0.0530 0.3024 0.031 Uiso calc R 1 1 . .
H H15B 0.5840 0.0278 0.3874 0.031 Uiso calc R 1 1 . .
H H15C 0.5831 0.0794 0.3447 0.031 Uiso calc R 1 1 . .
C C16 1.14282(12) 0.02931(3) 0.76728(17) 0.02177(17) Uani d . 1 1 . .
H H16A 1.2575 0.0462 0.8101 0.033 Uiso calc R 1 1 . .
H H16B 1.1314 0.0173 0.6333 0.033 Uiso calc R 1 1 . .
H H16C 1.1448 0.0053 0.8618 0.033 Uiso calc R 1 1 . .

loop_
_atom_site_aniso_label
_atom_site_aniso_U_11
_atom_site_aniso_U_22
_atom_site_aniso_U_33
_atom_site_aniso_U_12
_atom_site_aniso_U_13
_atom_site_aniso_U_23
O1 0.0194(3) 0.0141(2) 0.0220(3) 0.0030(2) -0.0004(2) 0.0036(2)
O2 0.0186(3) 0.0147(3) 0.0249(3) -0.0053(2) 0.0006(2) -0.0044(2)
O3 0.0150(2) 0.0102(2) 0.0132(2) -0.00369(17) 0.00555(17) -0.00184(17)
O4 0.0112(2) 0.0101(2) 0.0215(3) -0.00064(17) 0.00536(18) -0.00282(18)
O5 0.0113(2) 0.0169(2) 0.0144(2) -0.00187(18) 0.00209(17) -0.00453(19)
N1 0.0106(2) 0.0138(3) 0.0126(2) -0.00073(19) 0.00022(18) -0.0006(2)
N2 0.0113(2) 0.0118(2) 0.0179(3) -0.00080(19) 0.0059(2) -0.0016(2)
C1 0.0126(3) 0.0126(3) 0.0121(3) 0.0000(2) 0.0022(2) 0.0005(2)
C2 0.0132(3) 0.0125(3) 0.0123(3) -0.0019(2) 0.0022(2) -0.0002(2)
C3 0.0124(3) 0.0104(3) 0.0106(2) -0.0008(2) 0.0026(2) 0.0001(2)
C4 0.0174(3) 0.0106(3) 0.0146(3) 0.0006(2) 0.0044(2) -0.0004(2)
C5 0.0169(3) 0.0143(3) 0.0176(3) 0.0039(2) 0.0058(2) 0.0005(2)
C6 0.0117(3) 0.0175(3) 0.0164(3) 0.0022(2) 0.0031(2) 0.0001(2)
C7 0.0113(3) 0.0146(3) 0.0133(3) 0.0000(2) 0.0022(2) -0.0016(2)
C8 0.0114(3) 0.0107(3) 0.0095(2) -0.0003(2) 0.00277(19) -0.0006(2)
C9 0.0110(3) 0.0094(2) 0.0107(2) -0.0013(2) 0.00248(19) -0.0008(2)
C10 0.0104(3) 0.0102(3) 0.0127(3) -0.0006(2) 0.0035(2) -0.0015(2)
C11 0.0116(3) 0.0123(3) 0.0183(3) -0.0008(2) 0.0056(2) -0.0020(2)
C12 0.0112(3) 0.0098(3) 0.0117(3) -0.0006(2) 0.0040(2) -0.0009(2)
C13 0.0187(3) 0.0124(3) 0.0145(3) 0.0010(2) 0.0064(2) 0.0021(2)
C14 0.0131(3) 0.0241(4) 0.0178(3) -0.0014(3) -0.0026(2) 0.0012(3)
C15 0.0215(4) 0.0237(4) 0.0149(3) -0.0007(3) 0.0030(3) -0.0056(3)
C16 0.0140(3) 0.0152(3) 0.0374(5) 0.0019(3) 0.0092(3) -0.0041(3)

loop_
_atom_type_symbol
_atom_type_description
_atom_type_scat_dispersion_real
_atom_type_scat_dispersion_imag
_atom_type_scat_source
C C 0.0033 0.0016 'International Tables Vol C Tables 4.2.6.8 and 6.1.1.4'
H H 0.0000 0.0000 'International Tables Vol C Tables 4.2.6.8 and 6.1.1.4'
N N 0.0061 0.0033 'International Tables Vol C Tables 4.2.6.8 and 6.1.1.4'
O O 0.0106 0.0060 'International Tables Vol C Tables 4.2.6.8 and 6.1.1.4'

loop_
_geom_angle_atom_site_label_1
_geom_angle_atom_site_label_2
_geom_angle_atom_site_label_3
_geom_angle_site_symmetry_1
_geom_angle_site_symmetry_3
_geom_angle
_geom_angle_publ_flag
C10 O3 C9 . . 93.33(5) ?
C11 O4 C10 . . 105.68(6) ?
C10 O5 C15 . . 116.23(6) ?
C1 N1 C2 . . 123.91(6) ?
C1 N1 C14 . . 116.97(7) ?
C2 N1 C14 . . 118.08(7) ?
C11 N2 C12 . . 106.79(6) ?
O1 C1 N1 . . 121.77(7) ?
O1 C1 C9 . . 122.53(7) ?
N1 C1 C9 . . 115.52(6) ?
O2 C2 N1 . . 120.65(7) ?
O2 C2 C3 . . 122.79(7) ?
N1 C2 C3 . . 116.38(6) ?
C4 C3 C8 . . 120.27(7) ?
C4 C3 C2 . . 118.63(7) ?
C8 C3 C2 . . 120.95(6) ?
C5 C4 C3 . . 119.93(7) ?
C5 C4 H4A . . 120.0 ?
C3 C4 H4A . . 120.0 ?
C4 C5 C6 . . 119.74(7) ?
C4 C5 H5A . . 120.1 ?
C6 C5 H5A . . 120.1 ?
C7 C6 C5 . . 120.57(7) ?
C7 C6 H6A . . 119.7 ?
C5 C6 H6A . . 119.7 ?
C6 C7 C8 . . 119.88(7) ?
C6 C7 H7A . . 120.1 ?
C8 C7 H7A . . 120.1 ?
C7 C8 C3 . . 119.60(7) ?
C7 C8 C9 . . 121.75(6) ?
C3 C8 C9 . . 118.62(6) ?
O3 C9 C8 . . 112.58(6) ?
O3 C9 C1 . . 111.58(6) ?
C8 C9 C1 . . 112.49(6) ?
O3 C9 C12 . . 90.22(5) ?
C8 C9 C12 . . 116.44(6) ?
C1 C9 C12 . . 111.66(6) ?
O5 C10 O3 . . 108.56(6) ?
O5 C10 O4 . . 111.53(6) ?
O3 C10 O4 . . 112.06(6) ?
O5 C10 C12 . . 125.39(6) ?
O3 C10 C12 . . 93.25(5) ?
O4 C10 C12 . . 104.67(6) ?
N2 C11 O4 . . 118.12(7) ?
N2 C11 C16 . . 127.02(7) ?
O4 C11 C16 . . 114.85(7) ?
N2 C12 C13 . . 112.88(6) ?
N2 C12 C10 . . 104.58(6) ?
C13 C12 C10 . . 121.57(6) ?
N2 C12 C9 . . 113.37(6) ?
C13 C12 C9 . . 117.72(6) ?
C10 C12 C9 . . 83.13(5) ?
C12 C13 H13A . . 109.5 ?
C12 C13 H13B . . 109.5 ?
H13A C13 H13B . . 109.5 ?
C12 C13 H13C . . 109.5 ?
H13A C13 H13C . . 109.5 ?
H13B C13 H13C . . 109.5 ?
N1 C14 H14A . . 109.5 ?
N1 C14 H14B . . 109.5 ?
H14A C14 H14B . . 109.5 ?
N1 C14 H14C . . 109.5 ?
H14A C14 H14C . . 109.5 ?
H14B C14 H14C . . 109.5 ?
O5 C15 H15A . . 109.5 ?
O5 C15 H15B . . 109.5 ?
H15A C15 H15B . . 109.5 ?
O5 C15 H15C . . 109.5 ?
H15A C15 H15C . . 109.5 ?
H15B C15 H15C . . 109.5 ?
C11 C16 H16A . . 109.5 ?
C11 C16 H16B . . 109.5 ?
H16A C16 H16B . . 109.5 ?
C11 C16 H16C . . 109.5 ?
H16A C16 H16C . . 109.5 ?
H16B C16 H16C . . 109.5 ?

loop_
_geom_bond_atom_site_label_1
_geom_bond_atom_site_label_2
_geom_bond_site_symmetry_2
_geom_bond_distance
_geom_bond_publ_flag
O1 C1 . 1.2116(10) ?
O2 C2 . 1.2183(9) ?
O3 C10 . 1.4158(9) ?
O3 C9 . 1.4512(9) ?
O4 C11 . 1.3784(9) ?
O4 C10 . 1.4257(9) ?
O5 C10 . 1.3636(9) ?
O5 C15 . 1.4416(10) ?
N1 C1 . 1.3933(10) ?
N1 C2 . 1.4012(10) ?
N1 C14 . 1.4679(10) ?
N2 C11 . 1.2799(10) ?
N2 C12 . 1.4574(10) ?
C1 C9 . 1.5206(10) ?
C2 C3 . 1.4857(10) ?
C3 C4 . 1.3961(10) ?
C3 C8 . 1.3990(10) ?
C4 C5 . 1.3907(12) ?
C4 H4A . 0.9300 ?
C5 C6 . 1.3941(12) ?
C5 H5A . 0.9300 ?
C6 C7 . 1.3914(11) ?
C6 H6A . 0.9300 ?
C7 C8 . 1.3946(10) ?
C7 H7A . 0.9300 ?
C8 C9 . 1.4972(10) ?
C9 C12 . 1.5921(10) ?
C10 C12 . 1.5508(10) ?
C11 C16 . 1.4804(11) ?
C12 C13 . 1.5075(10) ?
C13 H13A . 0.9600 ?
C13 H13B . 0.9600 ?
C13 H13C . 0.9600 ?
C14 H14A . 0.9600 ?
C14 H14B . 0.9600 ?
C14 H14C . 0.9600 ?
C15 H15A . 0.9600 ?
C15 H15B . 0.9600 ?
C15 H15C . 0.9600 ?
C16 H16A . 0.9600 ?
C16 H16B . 0.9600 ?
C16 H16C . 0.9600 ?

loop_
_geom_torsion_atom_site_label_1
_geom_torsion_atom_site_label_2
_geom_torsion_atom_site_label_3
_geom_torsion_atom_site_label_4
_geom_torsion_site_symmetry_1
_geom_torsion_site_symmetry_2
_geom_torsion_site_symmetry_3
_geom_torsion_site_symmetry_4
_geom_torsion
_geom_torsion_publ_flag
C2 N1 C1 O1 . . . . -161.40(8) ?
C14 N1 C1 O1 . . . . 6.68(11) ?
C2 N1 C1 C9 . . . . 23.35(10) ?
C14 N1 C1 C9 . . . . -168.56(7) ?
C1 N1 C2 O2 . . . . 178.82(8) ?
C14 N1 C2 O2 . . . . 10.86(11) ?
C1 N1 C2 C3 . . . . 3.52(10) ?
C14 N1 C2 C3 . . . . -164.44(7) ?
O2 C2 C3 C4 . . . . -12.66(11) ?
N1 C2 C3 C4 . . . . 162.54(7) ?
O2 C2 C3 C8 . . . . 171.75(7) ?
N1 C2 C3 C8 . . . . -13.05(10) ?
C8 C3 C4 C5 . . . . -0.74(11) ?
C2 C3 C4 C5 . . . . -176.36(7) ?
C3 C4 C5 C6 . . . . 0.27(12) ?
C4 C5 C6 C7 . . . . 0.53(12) ?
C5 C6 C7 C8 . . . . -0.85(12) ?
C6 C7 C8 C3 . . . . 0.38(11) ?
C6 C7 C8 C9 . . . . -177.87(7) ?
C4 C3 C8 C7 . . . . 0.41(10) ?
C2 C3 C8 C7 . . . . 175.93(7) ?
C4 C3 C8 C9 . . . . 178.71(7) ?
C2 C3 C8 C9 . . . . -5.77(10) ?
C10 O3 C9 C8 . . . . 116.84(6) ?
C10 O3 C9 C1 . . . . -115.57(6) ?
C10 O3 C9 C12 . . . . -2.09(5) ?
C7 C8 C9 O3 . . . . -23.21(9) ?
C3 C8 C9 O3 . . . . 158.52(6) ?
C7 C8 C9 C1 . . . . -150.32(7) ?
C3 C8 C9 C1 . . . . 31.42(9) ?
C7 C8 C9 C12 . . . . 78.99(8) ?
C3 C8 C9 C12 . . . . -99.28(7) ?
O1 C1 C9 O3 . . . . 17.35(10) ?
N1 C1 C9 O3 . . . . -167.44(6) ?
O1 C1 C9 C8 . . . . 144.99(8) ?
N1 C1 C9 C8 . . . . -39.81(9) ?
O1 C1 C9 C12 . . . . -81.94(9) ?
N1 C1 C9 C12 . . . . 93.26(7) ?
C15 O5 C10 O3 . . . . -173.45(6) ?
C15 O5 C10 O4 . . . . -49.51(9) ?
C15 O5 C10 C12 . . . . 78.38(9) ?
C9 O3 C10 O5 . . . . -126.97(6) ?
C9 O3 C10 O4 . . . . 109.41(6) ?
C9 O3 C10 C12 . . . . 2.15(6) ?
C11 O4 C10 O5 . . . . 142.09(6) ?
C11 O4 C10 O3 . . . . -95.97(7) ?
C11 O4 C10 C12 . . . . 3.77(7) ?
C12 N2 C11 O4 . . . . 0.91(9) ?
C12 N2 C11 C16 . . . . 179.69(8) ?
C10 O4 C11 N2 . . . . -3.21(9) ?
C10 O4 C11 C16 . . . . 177.86(7) ?
C11 N2 C12 C13 . . . . -132.59(7) ?
C11 N2 C12 C10 . . . . 1.60(8) ?
C11 N2 C12 C9 . . . . 90.33(7) ?
O5 C10 C12 N2 . . . . -133.99(7) ?
O3 C10 C12 N2 . . . . 110.46(6) ?
O4 C10 C12 N2 . . . . -3.35(7) ?
O5 C10 C12 C13 . . . . -4.83(10) ?
O3 C10 C12 C13 . . . . -120.39(7) ?
O4 C10 C12 C13 . . . . 125.81(7) ?
O5 C10 C12 C9 . . . . 113.59(7) ?
O3 C10 C12 C9 . . . . -1.97(5) ?
O4 C10 C12 C9 . . . . -115.78(6) ?
O3 C9 C12 N2 . . . . -101.04(6) ?
C8 C9 C12 N2 . . . . 143.45(6) ?
C1 C9 C12 N2 . . . . 12.37(8) ?
O3 C9 C12 C13 . . . . 124.09(7) ?
C8 C9 C12 C13 . . . . 8.58(9) ?
C1 C9 C12 C13 . . . . -122.51(7) ?
O3 C9 C12 C10 . . . . 1.92(5) ?
C8 C9 C12 C10 . . . . -113.59(6) ?
C1 C9 C12 C10 . . . . 115.32(6) ?
